data_2219729
loop_
_publ_author_name
'Gun, Ozgul'
'VanDerveer, Don'
'Emirdag-Eanes, Mehtap'

_publ_section_title
;
 A two-dimensional organic--inorganic hybrid compound,
 poly[(ethylenediamine)tri-\m-oxido-oxidocopper(II)molybdenum(VI)]
;
_journal_coeditor_code WM2192
_journal_issue 10
_journal_name_full 'Acta Crystallographica Section E'
_journal_page_first m1238
_journal_page_last m1239
_journal_paper_doi 10.1107/S160053680802792X
_journal_volume 64
_journal_year 2008
_chemical_formula_iupac '[Cu Mo O4 (C2 H8 N2)]'
_chemical_formula_moiety 'C2 H8 Cu Mo N2 O4'
_chemical_formula_sum 'C2 H8 Cu Mo N2 O4'
_chemical_formula_weight 283.58
_chemical_name_systematic
;
poly[(ethylenediamine)tri-\m-oxido-oxidocopper(II)molybdenum(VI)]
;
_space_group_IT_number 14
_symmetry_cell_setting monoclinic
_symmetry_space_group_name_Hall '-P 2ybc'
_symmetry_space_group_name_H-M 'P 1 21/c 1'
_atom_sites_solution_hydrogens geom
_atom_sites_solution_primary direct
_atom_sites_solution_secondary difmap
_cell_angle_alpha 90.00
_cell_angle_beta 107.734(18)
_cell_angle_gamma 90.00
_cell_formula_units_Z 4
_cell_length_a 9.954(4)
_cell_length_b 9.436(4)
_cell_length_c 7.674(3)
_cell_measurement_reflns_used 4208
_cell_measurement_temperature 303(2)
_cell_measurement_theta_max 26.0212
_cell_measurement_theta_min 2.1573
_cell_volume 686.5(5)
_computing_cell_refinement 'CrystalClear (Rigaku/MSC, 2001)'
_computing_data_collection 'CrystalClear (Rigaku/MSC, 2001)'
_computing_data_reduction 'CrystalClear (Rigaku/MSC, 2001)'
_computing_molecular_graphics 'SHELXTL (Sheldrick, 2008)'
_computing_publication_material 'SHELXTL (Sheldrick, 2008)'
_computing_structure_refinement 'SHELXTL (Sheldrick, 2008)'
_computing_structure_solution 'SHELXTL (Sheldrick, 2008)'
_diffrn_ambient_temperature 303(2)
_diffrn_detector_area_resol_mean 14.6199
_diffrn_measured_fraction_theta_full 0.998
_diffrn_measured_fraction_theta_max 0.998
_diffrn_measurement_device 'Rigaku Mercury CCD'
_diffrn_measurement_method \w-scans
_diffrn_radiation_monochromator 'Graphite Monochromator'
_diffrn_radiation_source 'Sealed Tube'
_diffrn_radiation_type MoK\a
_diffrn_radiation_wavelength 0.71073
_diffrn_reflns_av_R_equivalents 0.0890
_diffrn_reflns_av_sigmaI/netI 0.0530
_diffrn_reflns_limit_h_max 11
_diffrn_reflns_limit_h_min -11
_diffrn_reflns_limit_k_max 11
_diffrn_reflns_limit_k_min -11
_diffrn_reflns_limit_l_max 9
_diffrn_reflns_limit_l_min -8
_diffrn_reflns_number 5616
_diffrn_reflns_reduction_process 'Lp corrections applied'
_diffrn_reflns_theta_full 24.99
_diffrn_reflns_theta_max 24.99
_diffrn_reflns_theta_min 3.05
_diffrn_standards_number 0
_exptl_absorpt_coefficient_mu 4.881
_exptl_absorpt_correction_T_max 1.0000
_exptl_absorpt_correction_T_min 0.6780
_exptl_absorpt_correction_type multi-scan
_exptl_absorpt_process_details '(REQAB; Jacobson, 1998)'
_exptl_crystal_colour blue
_exptl_crystal_density_diffrn 2.743
_exptl_crystal_density_method 'not measured'
_exptl_crystal_description column
_exptl_crystal_F_000 548
_exptl_crystal_size_max 0.41
_exptl_crystal_size_mid 0.06
_exptl_crystal_size_min 0.02
_refine_diff_density_max 0.787
_refine_diff_density_min -0.916
_refine_ls_extinction_method none
_refine_ls_goodness_of_fit_ref 1.103
_refine_ls_hydrogen_treatment constr
_refine_ls_matrix_type full
_refine_ls_number_parameters 91
_refine_ls_number_reflns 1209
_refine_ls_number_restraints 0
_refine_ls_restrained_S_all 1.103
_refine_ls_R_factor_all 0.0735
_refine_ls_R_factor_gt 0.0627
_refine_ls_shift/su_max 0.001
_refine_ls_shift/su_mean 0.000
_refine_ls_structure_factor_coef Fsqd
_refine_ls_weighting_details 'w = 1/[\s^2^(Fo^2^)+(0.0154P)^2^+14.9224P] where P=(Fo^2^+2Fc^2^)/3'
_refine_ls_weighting_scheme calc
_refine_ls_wR_factor_gt 0.1060
_refine_ls_wR_factor_ref 0.1108
_reflns_number_gt 1098
_reflns_number_total 1209
_reflns_threshold_expression I>2\s(I)
_cod_data_source_file wm2192.cif
_cod_data_source_block I
_cod_original_cell_volume 686.6(5)
_cod_original_sg_symbol_H-M 'P 21/c'
_cod_database_code 2219729
_cod_database_fobs_code 2219729

loop_
_symmetry_equiv_pos_as_xyz
'x, y, z'
'-x, y+1/2, -z+1/2'
'-x, -y, -z'
'x, -y-1/2, z-1/2'

loop_
_atom_site_type_symbol
_atom_site_label
_atom_site_fract_x
_atom_site_fract_y
_atom_site_fract_z
_atom_site_U_iso_or_equiv
_atom_site_adp_type
_atom_site_calc_flag
_atom_site_refinement_flags
_atom_site_occupancy
Mo Mo1 0.16945(9) 0.89946(9) 0.21937(11) 0.0186(3) Uani d . 1
Cu Cu2 -0.12230(13) 1.03150(13) 0.30706(17) 0.0205(4) Uani d . 1
N N1 -0.1618(9) 0.8217(9) 0.3090(11) 0.0226(19) Uani d . 1
H H1A -0.1479 0.7798 0.2106 0.027 Uiso calc R 1
H H1B -0.1035 0.7815 0.4103 0.027 Uiso calc R 1
O O1 0.0784(7) 1.0015(7) 0.3471(9) 0.0212(15) Uani d . 1
N N2 -0.3317(9) 1.0540(10) 0.2586(11) 0.025(2) Uani d . 1
H H2A -0.3505 1.0774 0.3625 0.030 Uiso calc R 1
H H2B -0.3651 1.1230 0.1758 0.030 Uiso calc R 1
O O2 0.3401(7) 0.8692(8) 0.3611(10) 0.0299(18) Uani d . 1
O O3 0.1771(9) 0.9921(8) 0.0266(10) 0.036(2) Uani d . 1
O O4 0.0827(7) 0.7333(7) 0.1511(10) 0.0258(16) Uani d . 1
C C2 -0.3985(10) 0.9178(11) 0.1886(14) 0.024(2) Uani d . 1
H H2C -0.4021 0.9054 0.0630 0.029 Uiso calc R 1
H H2D -0.4930 0.9145 0.1962 0.029 Uiso calc R 1
C C1 -0.3096(11) 0.8039(12) 0.3058(16) 0.031(3) Uani d . 1
H H1C -0.3159 0.8100 0.4279 0.038 Uiso calc R 1
H H1D -0.3433 0.7123 0.2573 0.0387 Uiso calc R 1

loop_
_atom_site_aniso_label
_atom_site_aniso_U_11
_atom_site_aniso_U_22
_atom_site_aniso_U_33
_atom_site_aniso_U_12
_atom_site_aniso_U_13
_atom_site_aniso_U_23
Mo1 0.0228(5) 0.0186(4) 0.0169(4) -0.0027(4) 0.0104(3) -0.0023(4)
Cu2 0.0204(7) 0.0178(6) 0.0233(7) 0.0005(5) 0.0074(5) 0.0011(5)
N1 0.022(5) 0.027(5) 0.019(4) -0.001(4) 0.007(4) 0.003(4)
O1 0.025(4) 0.022(4) 0.018(4) 0.003(3) 0.009(3) -0.004(3)
N2 0.025(5) 0.036(5) 0.015(4) -0.003(4) 0.008(4) -0.004(4)
O2 0.018(4) 0.037(5) 0.033(4) -0.001(3) 0.006(3) -0.011(4)
O3 0.055(5) 0.035(5) 0.023(4) -0.012(4) 0.022(4) -0.003(4)
O4 0.026(4) 0.022(4) 0.026(4) -0.006(3) 0.005(3) -0.003(3)
C2 0.012(5) 0.033(6) 0.030(6) -0.005(4) 0.008(4) 0.000(5)
C1 0.026(6) 0.036(7) 0.034(6) 0.001(5) 0.014(5) 0.013(5)

loop_
_atom_type_symbol
_atom_type_description
_atom_type_scat_dispersion_real
_atom_type_scat_dispersion_imag
_atom_type_scat_source
C C 0.0033 0.0016 'International Tables Vol C Tables 4.2.6.8 and 6.1.1.4'
H H 0.0000 0.0000 'International Tables Vol C Tables 4.2.6.8 and 6.1.1.4'
N N 0.0061 0.0033 'International Tables Vol C Tables 4.2.6.8 and 6.1.1.4'
O O 0.0106 0.0060 'International Tables Vol C Tables 4.2.6.8 and 6.1.1.4'
Cu Cu 0.3201 1.2651 'International Tables Vol C Tables 4.2.6.8 and 6.1.1.4'
Mo Mo -1.6832 0.6857 'International Tables Vol C Tables 4.2.6.8 and 6.1.1.4'

loop_
_geom_angle_atom_site_label_1
_geom_angle_atom_site_label_2
_geom_angle_atom_site_label_3
_geom_angle_site_symmetry_1
_geom_angle_site_symmetry_3
_geom_angle
O2 Mo1 O3 . . 109.1(4)
O2 Mo1 O4 . . 109.4(3)
O3 Mo1 O4 . . 109.5(3)
O2 Mo1 O1 . . 107.8(3)
O3 Mo1 O1 . . 110.7(3)
O4 Mo1 O1 . . 110.4(3)
O1 Cu2 O4 . 2 88.3(3)
O1 Cu2 N2 . . 177.3(3)
O4 Cu2 N2 2 . 94.2(3)
O1 Cu2 N1 . . 92.8(3)
O4 Cu2 N1 2 . 170.2(3)
N2 Cu2 N1 . . 84.9(3)
C1 N1 Cu2 . . 107.9(6)
C1 N1 H1A . . 110.1
Cu2 N1 H1A . . 110.1
C1 N1 H1B . . 110.1
Cu2 N1 H1B . . 110.1
H1A N1 H1B . . 108.4
Mo1 O1 Cu2 . . 130.8(4)
C2 N2 Cu2 . . 107.6(6)
C2 N2 H2A . . 110.2
Cu2 N2 H2A . . 110.2
C2 N2 H2B . . 110.2
Cu2 N2 H2B . . 110.2
H2A N2 H2B . . 108.5
Mo1 O4 Cu2 . 2_545 138.7(4)
N2 C2 C1 . . 106.7(9)
N2 C2 H2C . . 110.4
C1 C2 H2C . . 110.4
N2 C2 H2D . . 110.4
C1 C2 H2D . . 110.4
H2C C2 H2D . . 108.6
N1 C1 C2 . . 109.3(8)
N1 C1 H1C . . 109.8
C2 C1 H1C . . 109.8
N1 C1 H1D . . 109.8
C2 C1 H1D . . 109.8
H1C C1 H1D . . 108.3

loop_
_geom_bond_atom_site_label_1
_geom_bond_atom_site_label_2
_geom_bond_site_symmetry_2
_geom_bond_distance
_geom_bond_publ_flag
Mo1 O2 . 1.739(7) y
Mo1 O3 . 1.740(7) y
Mo1 O4 . 1.789(7) y
Mo1 O1 . 1.803(6) y
Cu2 O1 . 1.947(7) y
Cu2 O4 2 1.951(7) y
Cu2 O1A 3_576 2.574(7) y
Cu2 O3A 3_575 2.460(7) y
Cu2 N2 . 2.014(8) y
Cu2 N1 . 2.020(9) y
N1 C1 . 1.473(13) ?
N1 H1A . 0.9000 ?
N1 H1B . 0.9000 ?
N2 C2 . 1.471(13) ?
N2 H2A . 0.9000 ?
N2 H2B . 0.9000 ?
O4 Cu2 2_545 1.951(7) ?
C2 C1 . 1.505(15) ?
C2 H2C . 0.9600 ?
C2 H2D . 0.9600 ?
C1 H1C . 0.9600 ?
C1 H1D . 0.9600 ?

loop_
_geom_torsion_atom_site_label_1
_geom_torsion_atom_site_label_2
_geom_torsion_atom_site_label_3
_geom_torsion_atom_site_label_4
_geom_torsion_site_symmetry_1
_geom_torsion_site_symmetry_4
_geom_torsion
O1 Cu2 N1 C1 . . 172.4(6)
O4 Cu2 N1 C1 2 . 76(2)
N2 Cu2 N1 C1 . . -9.1(7)
O2 Mo1 O1 Cu2 . . -161.3(5)
O3 Mo1 O1 Cu2 . . 79.4(5)
O4 Mo1 O1 Cu2 . . -42.0(6)
O4 Cu2 O1 Mo1 2 . -133.4(5)
N1 Cu2 O1 Mo1 . . 56.3(5)
O1 Cu2 N2 C2 . . 14(7)
O4 Cu2 N2 C2 2 . 170.1(6)
N1 Cu2 N2 C2 . . -19.7(6)
O2 Mo1 O4 Cu2 . 2_545 1.6(7)
O3 Mo1 O4 Cu2 . 2_545 121.0(6)
O1 Mo1 O4 Cu2 . 2_545 -116.8(6)
Cu2 N2 C2 C1 . . 43.7(9)
Cu2 N1 C1 C2 . . 36.0(10)
N2 C2 C1 N1 . . -53.4(11)
